data_4320109
loop_
_publ_author_name
'Larry R. Falvello'
'Julio Gomez'
'Isabel Pascual'
'Milagros Tom\'as'
'Esteban P. Urriolabeitia'
'Arthur J. Schultz'

_publ_contact_author_address
; Department of Inorganic Chemistry
  University of Zaragoza
  Plaza San Francisco s/n
  E-50009 Zaragoza
  Spain
;
_publ_contact_author_fax 34()976761187
_publ_contact_author_name 'Larry R. Falvello'
_publ_contact_author_phone 34()976761179
_publ_section_title
;
 Saccharinate as a Versatile Polyfunctional Ligand. Four Distinct
 Coordination Modes, Misdirected Valence, and a Dominant Aggregate
 Structure from a Single Reaction System
;
_journal_name_full 'Inorganic Chemistry'
_journal_page_first 4455
_journal_page_last 4463
_journal_paper_doi 10.1021/ic010300x
_journal_volume 40
_journal_year 2001
_chemical_formula_sum 'C14 H20 Cu N6 O6 S2'
_chemical_formula_weight 496.02
_chemical_name_systematic
; 
 ? 
;
_space_group_IT_number 14
_symmetry_cell_setting monoclinic
_symmetry_space_group_name_Hall '-P 2ybc'
_symmetry_space_group_name_H-M 'P 1 21/c 1'
_atom_sites_solution_hydrogens geom
_atom_sites_solution_primary direct
_atom_sites_solution_secondary difmap
_audit_creation_method SHELXL-97
_cell_angle_alpha 90.00
_cell_angle_beta 98.94(3)
_cell_angle_gamma 90.00
_cell_formula_units_Z 2
_cell_length_a 7.374(3)
_cell_length_b 12.775(3)
_cell_length_c 10.327(3)
_cell_measurement_reflns_used 24
_cell_measurement_temperature 298(2)
_cell_measurement_theta_max 16.6
_cell_measurement_theta_min 12.0
_cell_volume 961.0(5)
_computing_cell_refinement 'CAD4/PC V1.2 (Nonius, 1993)'
_computing_data_collection 'CAD4/PC V1.2 (Nonius, 1993)'
_computing_data_reduction 'XCAD4B (Harms, 1994)'
_computing_molecular_graphics 'SHELXTL Rel. 5.05/VMS (Siemens, 1996)'
_computing_publication_material 'SHELX-97 (Sheldrick, 1997)'
_computing_structure_refinement 'SHELXL-97 (Sheldrick, 1997)'
_computing_structure_solution 'SHELXS-86 (Sheldrick, 1990)'
_diffrn_ambient_temperature 298(2)
_diffrn_measured_fraction_theta_full 0.000
_diffrn_measured_fraction_theta_max 0.952
_diffrn_measurement_device_type 'Nonius CAD-4'
_diffrn_measurement_method 'omega-theta scans'
_diffrn_radiation_monochromator graphite
_diffrn_radiation_source 'fine-focus sealed tube'
_diffrn_radiation_type MoK\a
_diffrn_radiation_wavelength 0.71073
_diffrn_reflns_av_R_equivalents 0.2253
_diffrn_reflns_av_sigmaI/netI 0.7183
_diffrn_reflns_limit_h_max 8
_diffrn_reflns_limit_h_min 0
_diffrn_reflns_limit_k_max 15
_diffrn_reflns_limit_k_min 0
_diffrn_reflns_limit_l_max 12
_diffrn_reflns_limit_l_min -12
_diffrn_reflns_number 1826
_diffrn_reflns_theta_full 0.50
_diffrn_reflns_theta_max 24.96
_diffrn_reflns_theta_min 2.56
_diffrn_standards_interval_time 180
_diffrn_standards_number 3
_exptl_absorpt_coefficient_mu 1.401
_exptl_absorpt_correction_type psi-scan
_exptl_crystal_density_diffrn 1.714
_exptl_crystal_density_method 'not measured'
_exptl_crystal_F_000 510
_exptl_crystal_size_max 0.10
_exptl_crystal_size_mid 0.02
_exptl_crystal_size_min 0.02
_refine_diff_density_max 0.566
_refine_diff_density_min -0.656
_refine_diff_density_rms 0.161
_refine_ls_extinction_method none
_refine_ls_goodness_of_fit_ref 1.022
_refine_ls_hydrogen_treatment mixed
_refine_ls_matrix_type full
_refine_ls_number_parameters 121
_refine_ls_number_reflns 1689
_refine_ls_number_restraints 0
_refine_ls_restrained_S_all 1.022
_refine_ls_R_factor_all 0.4111
_refine_ls_R_factor_gt 0.1042
_refine_ls_shift/su_max 0.001
_refine_ls_shift/su_mean 0.000
_refine_ls_structure_factor_coef Fsqd
_refine_ls_weighting_details 'w=1/[\s^2^(Fo^2^)+(0.0000P)^2^+0.0000P] where P=(Fo^2^+2Fc^2^)/3'
_refine_ls_weighting_scheme calc
_refine_ls_wR_factor_gt 0.1212
_refine_ls_wR_factor_ref 0.1967
_reflns_number_gt 518
_reflns_number_total 1689
_reflns_threshold_expression >2sigma(I)
_cod_data_source_file ic010300x_4.cif
_cod_data_source_block cpd6
_cod_depositor_comments
;
The following automatic conversions were performed:

'_exptl_absorpt_correction_type' tag value 'psi-scans' was replaced
with 'psi-scan' value.

Automatic conversion script
Id: cif_fix_values 1646 2011-03-28 12:23:43Z adriana 

The following automatic conversions were performed:

'_refine_ls_weighting_scheme' value 'calc
w=1/[\s^2^(Fo^2^)+(0.0000P)^2^+0.0000P] where P=(Fo^2^+2Fc^2^)/3' was
changed to 'calc'. New tag '_refine_ls_weighting_details' was
created. The value of the new tag was set to
'w=1/[\s^2^(Fo^2^)+(0.0000P)^2^+0.0000P] where P=(Fo^2^+2Fc^2^)/3'.

Automatic conversion script
Id: cif_fix_values 3143 2015-03-26 13:38:13Z robertas 
;
_cod_original_cell_volume 961.1(5)
_cod_database_code 4320109

loop_
_symmetry_equiv_pos_as_xyz
'x, y, z'
'-x, y+1/2, -z+1/2'
'-x, -y, -z'
'x, -y-1/2, z-1/2'

loop_
_atom_site_label
_atom_site_type_symbol
_atom_site_fract_x
_atom_site_fract_y
_atom_site_fract_z
_atom_site_U_iso_or_equiv
_atom_site_adp_type
_atom_site_occupancy
_atom_site_calc_flag
_atom_site_refinement_flags
_atom_site_disorder_assembly
_atom_site_disorder_group
Cu1 Cu 0.0000 0.0000 0.0000 0.0324(10) Uani 1 d S . .
N1 N -0.1868(19) 0.0842(10) -0.1962(11) 0.031(4) Uani 1 d . . .
S1 S -0.0864(7) 0.1172(4) -0.3156(4) 0.0305(13) Uani 1 d . . .
O2 O 0.0116(17) 0.2157(8) -0.2867(11) 0.046(4) Uani 1 d . . .
O3 O 0.0244(14) 0.0333(8) -0.3516(10) 0.038(4) Uani 1 d . . .
C1 C -0.373(2) 0.0831(12) -0.2320(15) 0.023(4) Uiso 1 d . . .
O1 O -0.4874(17) 0.0555(8) -0.1599(12) 0.048(4) Uani 1 d . . .
C2 C -0.432(2) 0.1128(13) -0.3762(14) 0.019(4) Uani 1 d . . .
C3 C -0.607(2) 0.1194(14) -0.4455(17) 0.037(5) Uani 1 d . . .
H3 H -0.7090 0.1058 -0.4054 0.09(2) Uiso 1 calc R . .
C4 C -0.626(3) 0.1464(12) -0.5746(17) 0.033(5) Uiso 1 d . . .
H4 H -0.7429 0.1467 -0.6245 0.09(2) Uiso 1 calc R . .
C5 C -0.475(3) 0.1737(13) -0.6333(15) 0.036(5) Uani 1 d . . .
H5 H -0.4925 0.1974 -0.7195 0.09(2) Uiso 1 calc R . .
C6 C -0.296(2) 0.1654(12) -0.5626(16) 0.027(5) Uani 1 d . . .
H6 H -0.1929 0.1791 -0.6012 0.09(2) Uiso 1 calc R . .
C7 C -0.283(2) 0.1360(12) -0.4332(15) 0.024(4) Uiso 1 d . . .
N2 N -0.1740(18) 0.0754(9) 0.1022(12) 0.035(4) Uani 1 d . . .
H22 H -0.2056 0.0328 0.1631 0.09(2) Uiso 1 calc R . .
H23 H -0.2741 0.0948 0.0478 0.09(2) Uiso 1 calc R . .
H21 H -0.1188 0.1319 0.1405 0.09(2) Uiso 1 calc R . .
N3 N 0.1853(17) 0.1199(9) 0.0213(12) 0.037(4) Uani 1 d . . .
H31 H 0.1741 0.1568 -0.0526 0.09(2) Uiso 1 calc R . .
H32 H 0.2985 0.0940 0.0392 0.09(2) Uiso 1 calc R . .
H33 H 0.1641 0.1613 0.0867 0.09(2) Uiso 1 calc R . .

loop_
_atom_site_aniso_label
_atom_site_aniso_U_11
_atom_site_aniso_U_22
_atom_site_aniso_U_33
_atom_site_aniso_U_23
_atom_site_aniso_U_13
_atom_site_aniso_U_12
Cu1 0.038(2) 0.0280(18) 0.034(2) -0.008(2) 0.0142(17) -0.007(2)
N1 0.026(9) 0.051(10) 0.015(7) 0.008(7) -0.003(7) 0.003(8)
S1 0.029(3) 0.037(3) 0.029(3) 0.009(3) 0.013(2) 0.002(3)
O2 0.043(9) 0.035(8) 0.059(10) 0.004(7) 0.009(7) -0.030(8)
O3 0.023(8) 0.041(8) 0.049(8) -0.007(6) 0.005(6) 0.014(7)
O1 0.048(9) 0.046(8) 0.052(8) 0.006(7) 0.014(7) -0.026(7)
C2 0.015(11) 0.025(10) 0.018(9) -0.004(8) 0.002(8) 0.003(9)
C3 0.026(13) 0.040(12) 0.051(13) -0.015(11) 0.023(11) 0.011(11)
C5 0.044(14) 0.037(12) 0.024(11) 0.019(9) 0.002(10) -0.010(11)
C6 0.025(12) 0.022(11) 0.031(11) 0.004(9) -0.003(9) -0.010(9)
N2 0.035(10) 0.034(9) 0.041(10) 0.013(8) 0.020(8) 0.013(8)
N3 0.030(10) 0.025(8) 0.054(10) -0.001(8) -0.003(8) -0.009(9)

loop_
_atom_type_symbol
_atom_type_description
_atom_type_scat_dispersion_real
_atom_type_scat_dispersion_imag
_atom_type_scat_source
C C 0.0033 0.0016 'International Tables Vol C Tables 4.2.6.8 and 6.1.1.4'
H H 0.0000 0.0000 'International Tables Vol C Tables 4.2.6.8 and 6.1.1.4'
N N 0.0061 0.0033 'International Tables Vol C Tables 4.2.6.8 and 6.1.1.4'
O O 0.0106 0.0060 'International Tables Vol C Tables 4.2.6.8 and 6.1.1.4'
S S 0.1246 0.1234 'International Tables Vol C Tables 4.2.6.8 and 6.1.1.4'
Cu Cu 0.3201 1.2651 'International Tables Vol C Tables 4.2.6.8 and 6.1.1.4'

loop_
_geom_angle_atom_site_label_1
_geom_angle_atom_site_label_2
_geom_angle_atom_site_label_3
_geom_angle
_geom_angle_site_symmetry_1
_geom_angle_site_symmetry_3
_geom_angle_publ_flag
N2 Cu1 N2 180.0 . 3 ?
N2 Cu1 N3 93.1(5) . . y
N2 Cu1 N3 86.9(5) . 3 y
N3 Cu1 N3 180.0 . 3 ?
N2 Cu1 N1 95.5(4) . 3 y
N3 Cu1 N1 87.7(4) . 3 y
N2 Cu1 N1 84.5(4) . . y
N3 Cu1 N1 92.3(4) . . y
N1 Cu1 N1 180.0 3 . ?
C1 N1 S1 111.2(11) . . y
C1 N1 Cu1 128.1(10) . . y
S1 N1 Cu1 118.5(7) . . y
O3 S1 O2 114.5(7) . . ?
O3 S1 N1 110.8(7) . . ?
O2 S1 N1 110.2(7) . . ?
O3 S1 C7 111.5(7) . . ?
O2 S1 C7 110.7(7) . . ?
N1 S1 C7 98.0(8) . . ?
O1 C1 N1 125.5(15) . . y
O1 C1 C2 121.8(16) . . ?
N1 C1 C2 112.6(14) . . ?
C7 C2 C3 121.1(14) . . ?
C7 C2 C1 110.2(15) . . ?
C3 C2 C1 128.6(16) . . ?
C4 C3 C2 118.2(16) . . ?
C4 C3 H3 120.9 . . ?
C2 C3 H3 120.9 . . ?
C3 C4 C5 121.3(17) . . ?
C3 C4 H4 119.4 . . ?
C5 C4 H4 119.4 . . ?
C4 C5 C6 120.2(15) . . ?
C4 C5 H5 119.9 . . ?
C6 C5 H5 119.9 . . ?
C7 C6 C5 116.3(15) . . ?
C7 C6 H6 121.9 . . ?
C5 C6 H6 121.9 . . ?
C2 C7 C6 122.6(15) . . ?
C2 C7 S1 108.0(12) . . ?
C6 C7 S1 129.4(14) . . ?
Cu1 N2 H22 109.5 . . ?
Cu1 N2 H23 109.5 . . ?
H22 N2 H23 109.5 . . ?
Cu1 N2 H21 109.5 . . ?
H22 N2 H21 109.5 . . ?
H23 N2 H21 109.5 . . ?
Cu1 N3 H31 109.5 . . ?
Cu1 N3 H32 109.5 . . ?
H31 N3 H32 109.5 . . ?
Cu1 N3 H33 109.5 . . ?
H31 N3 H33 109.5 . . ?
H32 N3 H33 109.5 . . ?

loop_
_geom_bond_atom_site_label_1
_geom_bond_atom_site_label_2
_geom_bond_distance
_geom_bond_site_symmetry_2
_geom_bond_publ_flag
Cu1 N2 2.027(12) . y
Cu1 N3 2.042(12) . y
Cu1 N1 2.508(12) . y
N1 C1 1.365(19) . y
N1 S1 1.591(12) . y
S1 O3 1.432(10) . ?
S1 O2 1.458(10) . ?
S1 C7 1.757(16) . ?
C1 O1 1.259(17) . y
C1 C2 1.533(19) . ?
C2 C7 1.360(19) . ?
C2 C3 1.37(2) . ?
C3 C4 1.36(2) . ?
C3 H3 0.9300 . ?
C4 C5 1.39(2) . ?
C4 H4 0.9300 . ?
C5 C6 1.41(2) . ?
C5 H5 0.9300 . ?
C6 C7 1.38(2) . ?
C6 H6 0.9300 . ?
N2 H22 0.8900 . ?
N2 H23 0.8900 . ?
N2 H21 0.8900 . ?
N3 H31 0.8900 . ?
N3 H32 0.8900 . ?
N3 H33 0.8900 . ?
